data_4036372
loop_
_publ_author_name
'Nottingham, Chris'
'Benson, Robert'
'M\"uller-Bunz, Helge'
'Guiry, Patrick J.'

_publ_section_title
;
 Synthesis of Ferrocene Oxazoline N,O ligands and Their Application in
 Asymmetric Ethyl- and Phenylzinc Additions to Aldehydes.
;
_journal_issue 20
_journal_name_full 'The Journal of organic chemistry'
_journal_page_first 10163
_journal_page_last 10176
_journal_paper_doi 10.1021/acs.joc.5b01766
_journal_volume 80
_journal_year 2015
_chemical_absolute_configuration ad
_chemical_formula_moiety '2 (C31 H33 Fe N O2), C5 H12'
_chemical_formula_sum 'C67 H78 Fe2 N2 O4'
_chemical_formula_weight 1087.01
_space_group_IT_number 4
_space_group_name_Hall 'P 2yb'
_space_group_name_H-M_alt 'P 1 21 1'
_symmetry_cell_setting monoclinic
_symmetry_space_group_name_Hall 'P 2yb'
_symmetry_space_group_name_H-M 'P 1 21 1'
_atom_sites_solution_hydrogens geom
_atom_sites_solution_primary direct
_atom_sites_solution_secondary difmap
_audit_creation_method SHELXL-97
_cell_angle_alpha 90.00
_cell_angle_beta 97.2543(7)
_cell_angle_gamma 90.00
_cell_formula_units_Z 2
_cell_length_a 9.65882(8)
_cell_length_b 10.60526(9)
_cell_length_c 27.9871(2)
_cell_measurement_reflns_used 50693
_cell_measurement_temperature 100(2)
_cell_measurement_theta_max 29.2080
_cell_measurement_theta_min 3.3240
_cell_volume 2843.89(4)
_computing_cell_refinement
; 
CrysAlisPro, Agilent Technologies, 
Version 1.171.36.24a (release 19-12-2012 CrysAlis171 .NET) 
(compiled Dec 19 2012,11:08:27) 
;
_computing_data_collection
; 
CrysAlisPro, Agilent Technologies, 
Version 1.171.36.24a (release 19-12-2012 CrysAlis171 .NET) 
(compiled Dec 19 2012,11:08:27) 
;
_computing_data_reduction
; 
CrysAlisPro, Agilent Technologies, 
Version 1.171.36.24a (release 19-12-2012 CrysAlis171 .NET) 
(compiled Dec 19 2012,11:08:27) 
;
_computing_structure_refinement 'SHELXL-97 (Sheldrick, 2008)'
_computing_structure_solution 'SHELXS-97 (Sheldrick, 2008)'
_diffrn_ambient_temperature 100(2)
_diffrn_detector_area_resol_mean 10.3196
_diffrn_measured_fraction_theta_full 0.996
_diffrn_measured_fraction_theta_max 0.954
_diffrn_measurement_device_type 'SuperNova, Dual, Cu at zero, Atlas'
_diffrn_measurement_method '\w scans'
_diffrn_radiation_monochromator mirror
_diffrn_radiation_source 'SuperNova (Mo) X-ray Source'
_diffrn_radiation_type MoK\a
_diffrn_radiation_wavelength 0.71073
_diffrn_reflns_av_R_equivalents 0.0327
_diffrn_reflns_av_sigmaI/netI 0.0230
_diffrn_reflns_limit_h_max 13
_diffrn_reflns_limit_h_min -13
_diffrn_reflns_limit_k_max 14
_diffrn_reflns_limit_k_min -14
_diffrn_reflns_limit_l_max 38
_diffrn_reflns_limit_l_min -38
_diffrn_reflns_number 99503
_diffrn_reflns_theta_full 28.00
_diffrn_reflns_theta_max 29.56
_diffrn_reflns_theta_min 2.86
_exptl_absorpt_coefficient_mu 0.560
_exptl_absorpt_correction_T_max 0.900
_exptl_absorpt_correction_T_min 0.861
_exptl_absorpt_correction_type analytical
_exptl_absorpt_process_details
; 
CrysAlisPro, Agilent Technologies, 
Version 1.171.36.24a (release 19-12-2012 CrysAlis171 .NET) 
(compiled Dec 19 2012,11:08:27) 
Analytical numeric absorption correction using a multifaceted crystal 
model based on expressions derived by R.C. Clark & J.S. Reid. 
(Clark, R. C. & Reid, J. S. (1995). Acta Cryst. A51, 887-897) 
;
_exptl_crystal_colour 'clear red'
_exptl_crystal_density_diffrn 1.269
_exptl_crystal_density_method 'not measured'
_exptl_crystal_description block
_exptl_crystal_F_000 1156
_exptl_crystal_size_max 0.3587
_exptl_crystal_size_mid 0.3386
_exptl_crystal_size_min 0.2592
_refine_diff_density_max 0.438
_refine_diff_density_min -0.336
_refine_diff_density_rms 0.043
_refine_ls_abs_structure_details 'Flack H D (1983), Acta Cryst. A39, 876-881'
_refine_ls_abs_structure_Flack -0.003(6)
_refine_ls_extinction_method none
_refine_ls_goodness_of_fit_ref 1.029
_refine_ls_hydrogen_treatment constr
_refine_ls_matrix_type full
_refine_ls_number_parameters 705
_refine_ls_number_reflns 14673
_refine_ls_number_restraints 1
_refine_ls_restrained_S_all 1.029
_refine_ls_R_factor_all 0.0301
_refine_ls_R_factor_gt 0.0270
_refine_ls_shift/su_max 0.002
_refine_ls_shift/su_mean 0.000
_refine_ls_structure_factor_coef Fsqd
_refine_ls_weighting_details 'calc w=1/[\s^2^(Fo^2^)+(0.0294P)^2^+0.8342P] where P=(Fo^2^+2Fc^2^)/3'
_refine_ls_weighting_scheme calc
_refine_ls_wR_factor_gt 0.0627
_refine_ls_wR_factor_ref 0.0646
_reflns_number_gt 13840
_reflns_number_total 14673
_reflns_threshold_expression I>2\s(I)
_cod_data_source_file jo5b01766_si_001.cif
_cod_data_source_block gui64(R~p~-6)
_cod_original_sg_symbol_H-M 'P 21'
_cod_database_code 4036372

loop_
_symmetry_equiv_pos_as_xyz
'x, y, z'
'-x, y+1/2, -z'

loop_
_atom_site_label
_atom_site_type_symbol
_atom_site_fract_x
_atom_site_fract_y
_atom_site_fract_z
_atom_site_U_iso_or_equiv
_atom_site_adp_type
_atom_site_occupancy
_atom_site_symmetry_multiplicity
_atom_site_calc_flag
_atom_site_refinement_flags
_atom_site_disorder_assembly
_atom_site_disorder_group
Fe1 Fe -0.049513(19) 0.063542(16) 0.055965(7) 0.01184(5) Uani 1 1 d . . .
C1 C 0.03869(13) 0.12976(14) 0.12125(5) 0.0130(3) Uani 1 1 d . . .
C6 C 0.05278(14) 0.25928(14) 0.13904(5) 0.0141(3) Uani 1 1 d . . .
O1 O -0.04097(10) 0.29727(10) 0.16845(4) 0.0179(2) Uani 1 1 d . . .
C7 C -0.01328(15) 0.43416(14) 0.17657(5) 0.0179(3) Uani 1 1 d . . .
C9 C -0.12331(16) 0.50193(17) 0.14195(6) 0.0256(3) Uani 1 1 d . . .
H9A H -0.1166 0.4741 0.1089 0.038 Uiso 1 1 calc R . .
H9B H -0.1077 0.5931 0.1443 0.038 Uiso 1 1 calc R . .
H9C H -0.2164 0.4821 0.1504 0.038 Uiso 1 1 calc R . .
C10 C -0.02613(18) 0.46007(16) 0.22914(5) 0.0249(3) Uani 1 1 d . . .
H10A H -0.1208 0.4395 0.2357 0.037 Uiso 1 1 calc R . .
H10B H -0.0072 0.5494 0.2362 0.037 Uiso 1 1 calc R . .
H10C H 0.0413 0.4081 0.2495 0.037 Uiso 1 1 calc R . .
C8 C 0.13729(15) 0.44609(14) 0.16360(5) 0.0153(3) Uani 1 1 d . . .
H8 H 0.2024 0.4318 0.1938 0.018 Uiso 1 1 calc R . .
C11 C 0.18123(16) 0.56949(15) 0.14112(5) 0.0180(3) Uani 1 1 d . . .
H11 H 0.1127 0.5893 0.1123 0.022 Uiso 1 1 calc R . .
C12 C 0.32618(17) 0.55448(17) 0.12507(6) 0.0243(3) Uani 1 1 d . . .
H12A H 0.3536 0.6337 0.1109 0.037 Uiso 1 1 calc R . .
H12B H 0.3237 0.4870 0.1011 0.037 Uiso 1 1 calc R . .
H12C H 0.3939 0.5331 0.1530 0.037 Uiso 1 1 calc R . .
C13 C 0.18310(19) 0.67907(15) 0.17698(6) 0.0263(3) Uani 1 1 d . . .
H13A H 0.2458 0.6585 0.2063 0.040 Uiso 1 1 calc R . .
H13B H 0.0886 0.6931 0.1852 0.040 Uiso 1 1 calc R . .
H13C H 0.2161 0.7557 0.1624 0.040 Uiso 1 1 calc R . .
N1 N 0.14932(12) 0.33635(11) 0.13197(4) 0.0152(2) Uani 1 1 d . . .
C2 C 0.13977(13) 0.06027(15) 0.09754(4) 0.0116(2) Uani 1 1 d . . .
C14 C 0.28387(13) 0.10541(13) 0.08828(5) 0.0116(2) Uani 1 1 d . . .
O2 O 0.27779(10) 0.22566(9) 0.06554(3) 0.01323(19) Uani 1 1 d . . .
H2 H 0.2454 0.2789 0.0834 0.020 Uiso 1 1 calc R . .
C15 C 0.37941(13) 0.11405(13) 0.13694(5) 0.0129(2) Uani 1 1 d . . .
C16 C 0.50489(15) 0.18063(14) 0.13890(5) 0.0182(3) Uani 1 1 d . . .
H16 H 0.5310 0.2171 0.1104 0.022 Uiso 1 1 calc R . .
C17 C 0.59178(15) 0.19420(16) 0.18205(6) 0.0226(3) Uani 1 1 d . . .
H17 H 0.6768 0.2396 0.1828 0.027 Uiso 1 1 calc R . .
C18 C 0.55452(16) 0.14135(17) 0.22426(6) 0.0256(3) Uani 1 1 d . . .
H18 H 0.6130 0.1517 0.2539 0.031 Uiso 1 1 calc R . .
C19 C 0.43169(16) 0.07374(19) 0.22247(5) 0.0255(4) Uani 1 1 d . . .
H19 H 0.4061 0.0369 0.2510 0.031 Uiso 1 1 calc R . .
C20 C 0.34498(15) 0.05919(17) 0.17909(5) 0.0191(3) Uani 1 1 d . . .
H20 H 0.2615 0.0114 0.1783 0.023 Uiso 1 1 calc R . .
C21 C 0.34832(13) 0.01635(13) 0.05393(5) 0.0127(2) Uani 1 1 d . . .
C22 C 0.34295(14) 0.04616(15) 0.00520(5) 0.0151(3) Uani 1 1 d . . .
H22 H 0.2950 0.1198 -0.0071 0.018 Uiso 1 1 calc R . .
C23 C 0.40724(15) -0.03119(15) -0.02551(5) 0.0184(3) Uani 1 1 d . . .
H23 H 0.4037 -0.0095 -0.0586 0.022 Uiso 1 1 calc R . .
C24 C 0.47644(15) -0.13966(15) -0.00836(5) 0.0197(3) Uani 1 1 d . . .
H24 H 0.5219 -0.1914 -0.0293 0.024 Uiso 1 1 calc R . .
C25 C 0.47859(15) -0.17190(15) 0.03981(5) 0.0199(3) Uani 1 1 d . . .
H25 H 0.5234 -0.2474 0.0517 0.024 Uiso 1 1 calc R . .
C26 C 0.41540(15) -0.09407(14) 0.07066(5) 0.0172(3) Uani 1 1 d . . .
H26 H 0.4181 -0.1166 0.1036 0.021 Uiso 1 1 calc R . .
C3 C 0.08646(14) -0.06476(13) 0.09021(5) 0.0140(3) Uani 1 1 d . . .
H3 H 0.1314 -0.1319 0.0758 0.017 Uiso 1 1 calc R . .
C4 C -0.04534(14) -0.07255(14) 0.10805(5) 0.0159(3) Uani 1 1 d . . .
H4A H -0.1029 -0.1453 0.1073 0.019 Uiso 1 1 calc R . .
C5 C -0.07575(14) 0.04704(14) 0.12711(5) 0.0161(3) Uani 1 1 d . . .
H5 H -0.1571 0.0684 0.1412 0.019 Uiso 1 1 calc R . .
C27 C -0.04765(16) 0.03611(16) -0.01588(5) 0.0214(3) Uani 1 1 d . . .
H27 H 0.0171 -0.0148 -0.0301 0.026 Uiso 1 1 calc R . .
C28 C -0.03124(15) 0.16623(16) -0.00452(5) 0.0214(3) Uani 1 1 d . . .
H28 H 0.0462 0.2174 -0.0097 0.026 Uiso 1 1 calc R . .
C29 C -0.15095(15) 0.20608(14) 0.01591(5) 0.0200(3) Uani 1 1 d . . .
H29 H -0.1681 0.2889 0.0267 0.024 Uiso 1 1 calc R . .
C30 C -0.24096(15) 0.10049(15) 0.01748(6) 0.0200(3) Uani 1 1 d . . .
H30 H -0.3284 0.1004 0.0297 0.024 Uiso 1 1 calc R . .
C31 C -0.17748(15) -0.00489(15) -0.00242(5) 0.0206(3) Uani 1 1 d . . .
H31 H -0.2150 -0.0876 -0.0061 0.025 Uiso 1 1 calc R . .
Fe2 Fe 0.547571(18) 0.122980(17) 0.445410(7) 0.01224(5) Uani 1 1 d . . .
C32 C 0.35803(13) 0.11680(14) 0.40417(5) 0.0116(2) Uani 1 1 d . . .
C37 C 0.45224(14) 0.30377(13) 0.35733(5) 0.0136(3) Uani 1 1 d . . .
O3 O 0.55025(10) 0.33150(10) 0.32811(4) 0.0169(2) Uani 1 1 d . . .
C38 C 0.53283(16) 0.46780(14) 0.31722(5) 0.0188(3) Uani 1 1 d . . .
C40 C 0.64817(17) 0.53245(17) 0.35033(7) 0.0305(4) Uani 1 1 d . . .
H40A H 0.6375 0.5133 0.3839 0.046 Uiso 1 1 calc R . .
H40B H 0.6423 0.6238 0.3452 0.046 Uiso 1 1 calc R . .
H40C H 0.7391 0.5020 0.3432 0.046 Uiso 1 1 calc R . .
C41 C 0.5478(2) 0.48365(17) 0.26428(6) 0.0307(4) Uani 1 1 d . . .
H41A H 0.6407 0.4554 0.2584 0.046 Uiso 1 1 calc R . .
H41B H 0.5358 0.5727 0.2553 0.046 Uiso 1 1 calc R . .
H41C H 0.4766 0.4331 0.2449 0.046 Uiso 1 1 calc R . .
C39 C 0.38347(15) 0.49296(14) 0.32987(5) 0.0156(3) Uani 1 1 d . . .
H39 H 0.3173 0.4823 0.2997 0.019 Uiso 1 1 calc R . .
C42 C 0.35278(16) 0.62152(15) 0.35172(5) 0.0196(3) Uani 1 1 d . . .
H42 H 0.4221 0.6361 0.3809 0.024 Uiso 1 1 calc R . .
C43 C 0.20598(18) 0.62059(18) 0.36713(6) 0.0287(4) Uani 1 1 d . . .
H43A H 0.1371 0.6044 0.3390 0.043 Uiso 1 1 calc R . .
H43B H 0.1869 0.7026 0.3811 0.043 Uiso 1 1 calc R . .
H43C H 0.2001 0.5542 0.3912 0.043 Uiso 1 1 calc R . .
C44 C 0.3644(2) 0.72915(16) 0.31619(6) 0.0283(4) Uani 1 1 d . . .
H44A H 0.4586 0.7303 0.3067 0.042 Uiso 1 1 calc R . .
H44B H 0.3460 0.8095 0.3315 0.042 Uiso 1 1 calc R . .
H44C H 0.2960 0.7167 0.2876 0.042 Uiso 1 1 calc R . .
N2 N 0.36021(12) 0.38739(12) 0.36209(4) 0.0167(2) Uani 1 1 d . . .
C33 C 0.46055(13) 0.17775(13) 0.37844(5) 0.0131(3) Uani 1 1 d . . .
C45 C 0.21450(13) 0.16642(13) 0.41194(5) 0.0121(2) Uani 1 1 d . . .
O4 O 0.22014(10) 0.29266(9) 0.42964(3) 0.01432(19) Uani 1 1 d . . .
H4 H 0.2590 0.3390 0.4109 0.021 Uiso 1 1 calc R . .
C46 C 0.11762(13) 0.16117(13) 0.36361(5) 0.0133(3) Uani 1 1 d . . .
C47 C -0.01270(14) 0.22058(14) 0.36052(5) 0.0173(3) Uani 1 1 d . . .
H47 H -0.0392 0.2627 0.3879 0.021 Uiso 1 1 calc R . .
C48 C -0.10364(15) 0.21871(15) 0.31799(6) 0.0213(3) Uani 1 1 d . . .
H48 H -0.1919 0.2590 0.3164 0.026 Uiso 1 1 calc R . .
C49 C -0.06551(16) 0.15780(17) 0.27759(5) 0.0247(3) Uani 1 1 d . . .
H49 H -0.1271 0.1574 0.2483 0.030 Uiso 1 1 calc R . .
C50 C 0.06221(17) 0.09799(18) 0.28020(6) 0.0261(4) Uani 1 1 d . . .
H50 H 0.0883 0.0560 0.2527 0.031 Uiso 1 1 calc R . .
C51 C 0.15306(15) 0.09914(16) 0.32320(5) 0.0200(3) Uani 1 1 d . . .
H51 H 0.2403 0.0569 0.3248 0.024 Uiso 1 1 calc R . .
C52 C 0.15253(14) 0.08759(13) 0.44987(5) 0.0148(3) Uani 1 1 d . . .
C53 C 0.08437(15) -0.02496(15) 0.43757(6) 0.0217(3) Uani 1 1 d . . .
H53 H 0.0783 -0.0547 0.4054 0.026 Uiso 1 1 calc R . .
C54 C 0.02477(16) -0.09499(17) 0.47167(6) 0.0274(4) Uani 1 1 d . . .
H54 H -0.0210 -0.1723 0.4627 0.033 Uiso 1 1 calc R . .
C55 C 0.03190(16) -0.05231(17) 0.51861(6) 0.0289(4) Uani 1 1 d . . .
H55 H -0.0111 -0.0988 0.5417 0.035 Uiso 1 1 calc R . .
C56 C 0.10217(16) 0.05855(18) 0.53166(5) 0.0251(3) Uani 1 1 d . . .
H56 H 0.1090 0.0874 0.5640 0.030 Uiso 1 1 calc R . .
C57 C 0.16302(14) 0.12821(17) 0.49751(5) 0.0187(3) Uani 1 1 d . . .
H57 H 0.2119 0.2038 0.5068 0.022 Uiso 1 1 calc R . .
C34 C 0.57250(15) 0.08997(14) 0.37506(5) 0.0162(3) Uani 1 1 d . . .
H34 H 0.6543 0.1056 0.3604 0.019 Uiso 1 1 calc R . .
C35 C 0.53928(14) -0.02391(14) 0.39753(5) 0.0163(3) Uani 1 1 d . . .
H35 H 0.5949 -0.0981 0.4004 0.020 Uiso 1 1 calc R . .
C36 C 0.40808(14) -0.00823(13) 0.41513(5) 0.0141(3) Uani 1 1 d . . .
H36 H 0.3615 -0.0707 0.4315 0.017 Uiso 1 1 calc R . .
C58 C 0.53087(15) 0.23847(16) 0.50272(5) 0.0223(3) Uani 1 1 d . . .
H58 H 0.4540 0.2917 0.5066 0.027 Uiso 1 1 calc R . .
C59 C 0.54695(16) 0.11135(17) 0.51797(5) 0.0224(3) Uani 1 1 d . . .
H59 H 0.4824 0.0644 0.5338 0.027 Uiso 1 1 calc R . .
C60 C 0.67669(15) 0.06593(16) 0.50544(5) 0.0216(3) Uani 1 1 d . . .
H60 H 0.7139 -0.0163 0.5115 0.026 Uiso 1 1 calc R . .
C61 C 0.74000(15) 0.16586(15) 0.48231(5) 0.0204(3) Uani 1 1 d . . .
H61 H 0.8273 0.1623 0.4701 0.024 Uiso 1 1 calc R . .
C62 C 0.64988(16) 0.27225(15) 0.48064(6) 0.0216(3) Uani 1 1 d . . .
H62 H 0.6665 0.3521 0.4671 0.026 Uiso 1 1 calc R . .
C63 C 0.64377(19) 0.80973(19) 0.17118(7) 0.0343(4) Uani 1 1 d . . .
H63A H 0.6713 0.7957 0.1391 0.051 Uiso 0.768(5) 1 calc PR A 1
H63B H 0.6217 0.8991 0.1749 0.051 Uiso 0.768(5) 1 calc PR A 1
H63C H 0.5614 0.7585 0.1750 0.051 Uiso 0.768(5) 1 calc PR A 1
H63D H 0.6922 0.7605 0.1487 0.051 Uiso 0.232(5) 1 d PR A 2
H63E H 0.6586 0.8998 0.1659 0.051 Uiso 0.232(5) 1 d PR A 2
H63F H 0.5436 0.7911 0.1657 0.051 Uiso 0.232(5) 1 d PR A 2
C64A C 0.7610(3) 0.7730(2) 0.20855(10) 0.0285(6) Uani 0.768(5) 1 d P A 1
H64A H 0.8501 0.7994 0.1975 0.034 Uiso 0.768(5) 1 calc PR A 1
H64B H 0.7626 0.6800 0.2115 0.034 Uiso 0.768(5) 1 calc PR A 1
C65A C 0.7526(2) 0.8293(2) 0.25778(8) 0.0237(6) Uani 0.768(5) 1 d P A 1
H65A H 0.6623 0.8059 0.2685 0.028 Uiso 0.768(5) 1 calc PR A 1
H65B H 0.7558 0.9224 0.2554 0.028 Uiso 0.768(5) 1 calc PR A 1
C64B C 0.7044(9) 0.7738(7) 0.2251(3) 0.0240(18) Uani 0.232(5) 1 d P A 2
H64C H 0.6372 0.8002 0.2471 0.029 Uiso 0.232(5) 1 calc PR A 2
H64D H 0.7156 0.6812 0.2277 0.029 Uiso 0.232(5) 1 calc PR A 2
C65B C 0.8431(7) 0.8363(7) 0.2402(3) 0.0255(19) Uani 0.232(5) 1 d P A 2
H65C H 0.8361 0.9294 0.2389 0.031 Uiso 0.232(5) 1 calc PR A 2
H65D H 0.9155 0.8076 0.2206 0.031 Uiso 0.232(5) 1 calc PR A 2
C66 C 0.8721(2) 0.78435(19) 0.29552(7) 0.0369(4) Uani 1 1 d . . .
H66A H 0.8727 0.6911 0.2972 0.044 Uiso 0.768(5) 1 calc PR A 1
H66B H 0.9629 0.8126 0.2864 0.044 Uiso 0.768(5) 1 calc PR A 1
H66C H 0.8214 0.7030 0.2944 0.044 Uiso 0.232(5) 1 d PR A 2
H66D H 0.9723 0.7618 0.2995 0.044 Uiso 0.232(5) 1 d PR A 2
C67 C 0.8509(2) 0.8382(2) 0.34329(8) 0.0469(5) Uani 1 1 d . A .
H67A H 0.8662 0.9296 0.3430 0.070 Uiso 0.768(5) 1 calc PR A 1
H67B H 0.9171 0.7996 0.3685 0.070 Uiso 0.768(5) 1 calc PR A 1
H67C H 0.7553 0.8209 0.3498 0.070 Uiso 0.768(5) 1 calc PR A 1
H67D H 0.8822 0.7774 0.3687 0.070 Uiso 0.232(5) 1 d PR A 2
H67E H 0.7515 0.8564 0.3437 0.070 Uiso 0.232(5) 1 d PR A 2
H67F H 0.9047 0.9164 0.3488 0.070 Uiso 0.232(5) 1 d PR A 2

loop_
_atom_site_aniso_label
_atom_site_aniso_U_11
_atom_site_aniso_U_22
_atom_site_aniso_U_33
_atom_site_aniso_U_23
_atom_site_aniso_U_13
_atom_site_aniso_U_12
Fe1 0.00961(10) 0.01225(10) 0.01336(10) -0.00044(7) 0.00027(7) 0.00021(7)
C1 0.0113(6) 0.0156(7) 0.0124(6) 0.0001(5) 0.0021(5) 0.0000(5)
C6 0.0139(6) 0.0166(7) 0.0118(6) -0.0013(5) 0.0011(5) 0.0017(5)
O1 0.0178(5) 0.0182(5) 0.0190(5) -0.0061(4) 0.0072(4) -0.0001(4)
C7 0.0211(7) 0.0158(7) 0.0173(6) -0.0038(5) 0.0045(5) 0.0018(6)
C9 0.0225(7) 0.0275(9) 0.0263(8) -0.0043(7) 0.0019(6) 0.0077(7)
C10 0.0328(8) 0.0231(8) 0.0205(7) -0.0068(6) 0.0100(6) 0.0018(7)
C8 0.0186(7) 0.0141(7) 0.0127(6) -0.0024(5) 0.0003(5) 0.0022(5)
C11 0.0251(7) 0.0142(7) 0.0139(6) -0.0007(6) -0.0007(5) -0.0006(6)
C12 0.0285(8) 0.0206(8) 0.0244(7) -0.0023(7) 0.0053(6) -0.0073(7)
C13 0.0423(10) 0.0143(7) 0.0215(7) -0.0030(6) 0.0002(7) -0.0005(7)
N1 0.0155(5) 0.0138(6) 0.0166(6) -0.0030(5) 0.0031(4) 0.0009(4)
C2 0.0117(6) 0.0129(6) 0.0101(6) 0.0005(5) 0.0012(5) 0.0000(5)
C14 0.0112(6) 0.0106(6) 0.0132(6) 0.0011(5) 0.0025(5) 0.0000(5)
O2 0.0153(5) 0.0110(5) 0.0142(4) 0.0005(4) 0.0049(4) 0.0015(4)
C15 0.0112(6) 0.0130(6) 0.0144(6) -0.0041(5) 0.0015(5) 0.0015(5)
C16 0.0160(6) 0.0182(7) 0.0200(7) -0.0004(6) 0.0008(5) -0.0012(6)
C17 0.0157(7) 0.0234(8) 0.0273(8) -0.0059(6) -0.0022(6) -0.0017(6)
C18 0.0195(7) 0.0366(10) 0.0188(7) -0.0094(7) -0.0053(6) 0.0056(7)
C19 0.0204(7) 0.0419(10) 0.0138(7) 0.0003(7) 0.0007(6) 0.0024(7)
C20 0.0137(6) 0.0265(8) 0.0172(7) -0.0011(6) 0.0021(5) -0.0008(6)
C21 0.0092(5) 0.0141(6) 0.0147(6) -0.0022(5) 0.0014(5) -0.0012(5)
C22 0.0143(6) 0.0163(7) 0.0153(6) -0.0006(5) 0.0035(5) -0.0011(5)
C23 0.0175(7) 0.0231(8) 0.0153(6) -0.0043(6) 0.0048(5) -0.0047(6)
C24 0.0139(6) 0.0220(8) 0.0243(7) -0.0101(6) 0.0062(5) -0.0020(6)
C25 0.0173(7) 0.0167(7) 0.0255(7) -0.0048(6) 0.0019(6) 0.0034(6)
C26 0.0183(7) 0.0175(7) 0.0159(6) -0.0015(5) 0.0020(5) 0.0024(5)
C3 0.0146(6) 0.0132(7) 0.0138(6) 0.0006(5) 0.0008(5) 0.0003(5)
C4 0.0149(6) 0.0155(7) 0.0174(6) 0.0019(5) 0.0019(5) -0.0030(5)
C5 0.0138(6) 0.0194(8) 0.0156(6) 0.0000(5) 0.0040(5) -0.0033(6)
C27 0.0225(7) 0.0295(10) 0.0116(6) -0.0006(6) -0.0005(5) 0.0079(6)
C28 0.0172(7) 0.0268(8) 0.0190(7) 0.0081(6) -0.0026(5) -0.0006(6)
C29 0.0188(7) 0.0147(7) 0.0246(7) 0.0016(6) -0.0050(6) 0.0033(6)
C30 0.0116(6) 0.0224(8) 0.0244(7) 0.0004(6) -0.0042(5) 0.0007(5)
C31 0.0199(7) 0.0195(8) 0.0196(7) -0.0026(6) -0.0075(6) -0.0006(6)
Fe2 0.00941(10) 0.01304(11) 0.01398(10) 0.00033(8) 0.00038(8) 0.00006(7)
C32 0.0093(6) 0.0127(6) 0.0125(6) -0.0010(6) 0.0001(5) 0.0001(5)
C37 0.0119(6) 0.0168(7) 0.0118(6) -0.0005(5) 0.0010(5) -0.0027(5)
O3 0.0157(5) 0.0159(5) 0.0204(5) 0.0049(4) 0.0075(4) 0.0010(4)
C38 0.0226(7) 0.0133(7) 0.0213(7) 0.0050(6) 0.0059(6) -0.0012(6)
C40 0.0223(8) 0.0259(9) 0.0427(10) 0.0041(7) 0.0018(7) -0.0079(6)
C41 0.0406(10) 0.0296(9) 0.0252(8) 0.0117(7) 0.0171(7) 0.0071(8)
C39 0.0164(6) 0.0145(7) 0.0158(6) 0.0026(5) 0.0015(5) -0.0007(5)
C42 0.0264(7) 0.0158(7) 0.0160(6) 0.0001(6) 0.0001(5) 0.0022(6)
C43 0.0323(9) 0.0254(8) 0.0295(8) 0.0025(7) 0.0077(7) 0.0142(8)
C44 0.0469(10) 0.0159(8) 0.0216(8) 0.0020(6) 0.0020(7) 0.0018(7)
N2 0.0163(6) 0.0145(6) 0.0200(6) 0.0041(5) 0.0043(5) 0.0008(5)
C33 0.0110(6) 0.0148(7) 0.0137(6) -0.0007(5) 0.0022(5) 0.0012(5)
C45 0.0107(6) 0.0123(6) 0.0136(6) -0.0010(5) 0.0026(5) -0.0002(5)
O4 0.0160(5) 0.0113(5) 0.0167(5) -0.0020(4) 0.0059(4) -0.0014(4)
C46 0.0113(6) 0.0136(6) 0.0149(6) 0.0025(5) 0.0013(5) -0.0017(5)
C47 0.0144(6) 0.0183(7) 0.0194(7) 0.0017(6) 0.0031(5) 0.0012(5)
C48 0.0130(6) 0.0247(8) 0.0257(8) 0.0059(6) 0.0007(6) 0.0015(6)
C49 0.0178(7) 0.0371(10) 0.0178(7) 0.0046(6) -0.0035(5) -0.0035(6)
C50 0.0209(7) 0.0394(11) 0.0181(7) -0.0067(7) 0.0019(6) 0.0006(7)
C51 0.0136(6) 0.0272(9) 0.0189(7) -0.0033(6) 0.0005(5) 0.0028(6)
C52 0.0101(6) 0.0172(7) 0.0173(6) 0.0040(5) 0.0026(5) 0.0027(5)
C53 0.0180(7) 0.0213(8) 0.0263(8) 0.0049(6) 0.0042(6) -0.0024(6)
C54 0.0185(7) 0.0248(8) 0.0392(9) 0.0142(7) 0.0046(6) -0.0025(6)
C55 0.0172(7) 0.0356(10) 0.0361(9) 0.0241(8) 0.0116(6) 0.0091(7)
C56 0.0211(7) 0.0369(9) 0.0188(7) 0.0116(7) 0.0083(6) 0.0122(7)
C57 0.0145(6) 0.0244(8) 0.0179(7) 0.0048(6) 0.0043(5) 0.0056(6)
C34 0.0137(6) 0.0189(8) 0.0164(6) -0.0003(5) 0.0035(5) 0.0026(5)
C35 0.0156(6) 0.0148(7) 0.0185(6) -0.0027(5) 0.0024(5) 0.0032(5)
C36 0.0141(6) 0.0137(7) 0.0141(6) -0.0003(5) -0.0001(5) -0.0009(5)
C58 0.0173(7) 0.0275(8) 0.0207(7) -0.0097(6) -0.0023(6) 0.0017(6)
C59 0.0202(7) 0.0320(9) 0.0138(6) 0.0002(6) -0.0022(5) -0.0069(7)
C60 0.0199(7) 0.0222(7) 0.0204(7) 0.0025(6) -0.0068(6) 0.0006(6)
C61 0.0119(6) 0.0239(8) 0.0240(7) -0.0008(6) -0.0034(5) -0.0016(6)
C62 0.0194(7) 0.0176(7) 0.0262(8) -0.0021(6) -0.0035(6) -0.0025(6)
C63 0.0302(9) 0.0368(10) 0.0342(9) -0.0025(8) -0.0024(7) 0.0028(8)
C64A 0.0284(13) 0.0306(13) 0.0270(12) 0.0031(10) 0.0050(10) 0.0079(10)
C65A 0.0181(10) 0.0212(10) 0.0318(12) -0.0020(9) 0.0036(8) 0.0007(8)
C64B 0.028(4) 0.022(4) 0.024(4) 0.004(3) 0.013(3) -0.003(3)
C65B 0.022(4) 0.022(4) 0.034(4) 0.001(3) 0.008(3) 0.004(3)
C66 0.0452(11) 0.0313(10) 0.0326(9) -0.0041(8) -0.0019(8) 0.0137(8)
C67 0.0421(11) 0.0401(12) 0.0618(14) -0.0253(10) 0.0199(10) -0.0159(9)

loop_
_atom_type_symbol
_atom_type_description
_atom_type_scat_dispersion_real
_atom_type_scat_dispersion_imag
_atom_type_scat_source
C C 0.0033 0.0016 'International Tables Vol C Tables 4.2.6.8 and 6.1.1.4'
H H 0.0000 0.0000 'International Tables Vol C Tables 4.2.6.8 and 6.1.1.4'
Fe Fe 0.3463 0.8444 'International Tables Vol C Tables 4.2.6.8 and 6.1.1.4'
N N 0.0061 0.0033 'International Tables Vol C Tables 4.2.6.8 and 6.1.1.4'
O O 0.0106 0.0060 'International Tables Vol C Tables 4.2.6.8 and 6.1.1.4'

loop_
_geom_angle_atom_site_label_1
_geom_angle_atom_site_label_2
_geom_angle_atom_site_label_3
_geom_angle
C27 Fe1 C28 40.82(7)
C27 Fe1 C2 116.25(6)
C28 Fe1 C2 108.50(6)
C27 Fe1 C1 151.59(6)
C28 Fe1 C1 119.30(6)
C2 Fe1 C1 41.61(5)
C27 Fe1 C3 106.44(6)
C28 Fe1 C3 128.83(6)
C2 Fe1 C3 40.93(6)
C1 Fe1 C3 68.80(5)
C27 Fe1 C5 165.33(7)
C28 Fe1 C5 152.60(6)
C2 Fe1 C5 69.86(5)
C1 Fe1 C5 41.16(5)
C3 Fe1 C5 68.77(6)
C27 Fe1 C4 126.94(6)
C28 Fe1 C4 166.22(6)
C2 Fe1 C4 69.29(6)
C1 Fe1 C4 68.70(6)
C3 Fe1 C4 40.83(5)
C5 Fe1 C4 40.61(6)
C27 Fe1 C31 40.73(6)
C28 Fe1 C31 68.57(6)
C2 Fe1 C31 148.68(6)
C1 Fe1 C31 167.33(6)
C3 Fe1 C31 115.12(6)
C5 Fe1 C31 127.46(6)
C4 Fe1 C31 105.85(6)
C27 Fe1 C29 68.23(6)
C28 Fe1 C29 40.51(6)
C2 Fe1 C29 130.91(6)
C1 Fe1 C29 110.59(6)
C3 Fe1 C29 168.32(6)
C5 Fe1 C29 118.99(6)
C4 Fe1 C29 150.65(6)
C31 Fe1 C29 68.17(6)
C27 Fe1 C30 68.23(6)
C28 Fe1 C30 68.27(6)
C2 Fe1 C30 169.68(6)
C1 Fe1 C30 130.50(6)
C3 Fe1 C30 148.70(6)
C5 Fe1 C30 108.20(6)
C4 Fe1 C30 116.27(6)
C31 Fe1 C30 40.48(6)
C29 Fe1 C30 40.46(6)
C5 C1 C2 108.32(12)
C5 C1 C6 125.09(12)
C2 C1 C6 126.50(12)
C5 C1 Fe1 69.63(8)
C2 C1 Fe1 69.16(7)
C6 C1 Fe1 129.71(10)
N1 C6 O1 117.42(13)
N1 C6 C1 126.04(13)
O1 C6 C1 116.38(12)
C6 O1 C7 105.12(11)
O1 C7 C10 106.83(12)
O1 C7 C9 105.39(12)
C10 C7 C9 113.26(13)
O1 C7 C8 101.53(11)
C10 C7 C8 114.01(12)
C9 C7 C8 114.38(12)
C7 C9 H9A 109.5
C7 C9 H9B 109.5
H9A C9 H9B 109.5
C7 C9 H9C 109.5
H9A C9 H9C 109.5
H9B C9 H9C 109.5
C7 C10 H10A 109.5
C7 C10 H10B 109.5
H10A C10 H10B 109.5
C7 C10 H10C 109.5
H10A C10 H10C 109.5
H10B C10 H10C 109.5
N1 C8 C11 112.32(11)
N1 C8 C7 102.93(11)
C11 C8 C7 118.83(12)
N1 C8 H8 107.4
C11 C8 H8 107.4
C7 C8 H8 107.4
C12 C11 C13 109.57(13)
C12 C11 C8 109.99(13)
C13 C11 C8 111.03(12)
C12 C11 H11 108.7
C13 C11 H11 108.7
C8 C11 H11 108.7
C11 C12 H12A 109.5
C11 C12 H12B 109.5
H12A C12 H12B 109.5
C11 C12 H12C 109.5
H12A C12 H12C 109.5
H12B C12 H12C 109.5
C11 C13 H13A 109.5
C11 C13 H13B 109.5
H13A C13 H13B 109.5
C11 C13 H13C 109.5
H13A C13 H13C 109.5
H13B C13 H13C 109.5
C6 N1 C8 107.34(11)
C3 C2 C1 106.64(11)
C3 C2 C14 125.98(12)
C1 C2 C14 126.90(13)
C3 C2 Fe1 69.69(7)
C1 C2 Fe1 69.23(7)
C14 C2 Fe1 132.03(9)
O2 C14 C2 111.73(11)
O2 C14 C21 105.57(10)
C2 C14 C21 111.37(11)
O2 C14 C15 109.07(11)
C2 C14 C15 108.95(10)
C21 C14 C15 110.09(10)
C14 O2 H2 109.5
C20 C15 C16 118.44(12)
C20 C15 C14 122.73(12)
C16 C15 C14 118.82(12)
C17 C16 C15 120.83(14)
C17 C16 H16 119.6
C15 C16 H16 119.6
C16 C17 C18 120.18(14)
C16 C17 H17 119.9
C18 C17 H17 119.9
C19 C18 C17 119.33(14)
C19 C18 H18 120.3
C17 C18 H18 120.3
C18 C19 C20 120.52(15)
C18 C19 H19 119.7
C20 C19 H19 119.7
C15 C20 C19 120.67(14)
C15 C20 H20 119.7
C19 C20 H20 119.7
C26 C21 C22 118.58(13)
C26 C21 C14 121.06(12)
C22 C21 C14 120.34(12)
C23 C22 C21 120.44(14)
C23 C22 H22 119.8
C21 C22 H22 119.8
C24 C23 C22 120.63(14)
C24 C23 H23 119.7
C22 C23 H23 119.7
C23 C24 C25 119.23(13)
C23 C24 H24 120.4
C25 C24 H24 120.4
C24 C25 C26 120.19(14)
C24 C25 H25 119.9
C26 C25 H25 119.9
C25 C26 C21 120.89(13)
C25 C26 H26 119.6
C21 C26 H26 119.6
C4 C3 C2 108.96(12)
C4 C3 Fe1 69.75(8)
C2 C3 Fe1 69.38(8)
C4 C3 H3 125.5
C2 C3 H3 125.5
Fe1 C3 H3 126.9
C5 C4 C3 108.39(12)
C5 C4 Fe1 69.62(8)
C3 C4 Fe1 69.42(8)
C5 C4 H4A 125.8
C3 C4 H4A 125.8
Fe1 C4 H4A 126.7
C4 C5 C1 107.68(12)
C4 C5 Fe1 69.76(8)
C1 C5 Fe1 69.21(7)
C4 C5 H5 126.2
C1 C5 H5 126.2
Fe1 C5 H5 126.4
C28 C27 C31 108.35(14)
C28 C27 Fe1 69.78(8)
C31 C27 Fe1 70.35(8)
C28 C27 H27 125.8
C31 C27 H27 125.8
Fe1 C27 H27 125.6
C29 C28 C27 107.84(14)
C29 C28 Fe1 70.36(9)
C27 C28 Fe1 69.40(9)
C29 C28 H28 126.1
C27 C28 H28 126.1
Fe1 C28 H28 125.7
C28 C29 C30 108.11(14)
C28 C29 Fe1 69.13(8)
C30 C29 Fe1 69.82(8)
C28 C29 H29 125.9
C30 C29 H29 125.9
Fe1 C29 H29 126.7
C31 C30 C29 108.14(13)
C31 C30 Fe1 69.61(8)
C29 C30 Fe1 69.72(8)
C31 C30 H30 125.9
C29 C30 H30 125.9
Fe1 C30 H30 126.3
C30 C31 C27 107.56(14)
C30 C31 Fe1 69.91(8)
C27 C31 Fe1 68.92(8)
C30 C31 H31 126.2
C27 C31 H31 126.2
Fe1 C31 H31 126.5
C59 Fe2 C32 116.59(6)
C59 Fe2 C33 151.83(6)
C32 Fe2 C33 41.60(5)
C59 Fe2 C58 40.68(7)
C32 Fe2 C58 108.06(6)
C33 Fe2 C58 119.15(6)
C59 Fe2 C34 165.11(7)
C32 Fe2 C34 69.85(5)
C33 Fe2 C34 41.27(5)
C58 Fe2 C34 152.96(6)
C59 Fe2 C36 106.71(6)
C32 Fe2 C36 41.04(6)
C33 Fe2 C36 68.86(6)
C58 Fe2 C36 128.38(6)
C34 Fe2 C36 68.64(6)
C59 Fe2 C35 126.97(7)
C32 Fe2 C35 69.34(6)
C33 Fe2 C35 68.78(6)
C58 Fe2 C35 165.82(6)
C34 Fe2 C35 40.50(6)
C36 Fe2 C35 40.76(5)
C59 Fe2 C62 68.23(7)
C32 Fe2 C62 129.84(6)
C33 Fe2 C62 109.85(6)
C58 Fe2 C62 40.55(6)
C34 Fe2 C62 119.14(6)
C36 Fe2 C62 167.55(6)
C35 Fe2 C62 151.32(6)
C59 Fe2 C60 40.85(6)
C32 Fe2 C60 149.69(6)
C33 Fe2 C60 166.73(6)
C58 Fe2 C60 68.52(6)
C34 Fe2 C60 127.20(6)
C36 Fe2 C60 116.04(6)
C35 Fe2 C60 106.29(6)
C62 Fe2 C60 68.17(6)
C59 Fe2 C61 68.24(6)
C32 Fe2 C61 168.54(6)
C33 Fe2 C61 129.71(6)
C58 Fe2 C61 68.24(6)
C34 Fe2 C61 108.19(6)
C36 Fe2 C61 149.72(6)
C35 Fe2 C61 116.99(6)
C62 Fe2 C61 40.48(6)
C60 Fe2 C61 40.39(6)
C36 C32 C33 106.64(12)
C36 C32 C45 125.31(12)
C33 C32 C45 127.48(13)
C36 C32 Fe2 69.73(7)
C33 C32 Fe2 69.24(7)
C45 C32 Fe2 132.55(9)
N2 C37 O3 117.42(13)
N2 C37 C33 126.75(13)
O3 C37 C33 115.78(12)
C37 O3 C38 105.37(11)
O3 C38 C41 106.65(12)
O3 C38 C40 105.03(12)
C41 C38 C40 113.13(14)
O3 C38 C39 101.86(11)
C41 C38 C39 114.21(13)
C40 C38 C39 114.49(13)
C38 C40 H40A 109.5
C38 C40 H40B 109.5
H40A C40 H40B 109.5
C38 C40 H40C 109.5
H40A C40 H40C 109.5
H40B C40 H40C 109.5
C38 C41 H41A 109.5
C38 C41 H41B 109.5
H41A C41 H41B 109.5
C38 C41 H41C 109.5
H41A C41 H41C 109.5
H41B C41 H41C 109.5
N2 C39 C42 112.23(11)
N2 C39 C38 103.13(11)
C42 C39 C38 118.33(12)
N2 C39 H39 107.5
C42 C39 H39 107.5
C38 C39 H39 107.5
C44 C42 C43 109.53(14)
C44 C42 C39 111.71(12)
C43 C42 C39 109.73(13)
C44 C42 H42 108.6
C43 C42 H42 108.6
C39 C42 H42 108.6
C42 C43 H43A 109.5
C42 C43 H43B 109.5
H43A C43 H43B 109.5
C42 C43 H43C 109.5
H43A C43 H43C 109.5
H43B C43 H43C 109.5
C42 C44 H44A 109.5
C42 C44 H44B 109.5
H44A C44 H44B 109.5
C42 C44 H44C 109.5
H44A C44 H44C 109.5
H44B C44 H44C 109.5
C37 N2 C39 107.61(12)
C34 C33 C32 108.10(12)
C34 C33 C37 124.70(12)
C32 C33 C37 127.15(12)
C34 C33 Fe2 69.53(8)
C32 C33 Fe2 69.16(7)
C37 C33 Fe2 128.91(10)
O4 C45 C32 112.22(11)
O4 C45 C52 105.84(10)
C32 C45 C52 110.66(11)
O4 C45 C46 109.28(11)
C32 C45 C46 108.88(10)
C52 C45 C46 109.91(11)
C45 O4 H4 109.5
C51 C46 C47 118.36(13)
C51 C46 C45 123.09(12)
C47 C46 C45 118.55(12)
C48 C47 C46 120.89(14)
C48 C47 H47 119.6
C46 C47 H47 119.6
C47 C48 C49 119.99(14)
C47 C48 H48 120.0
C49 C48 H48 120.0
C50 C49 C48 119.77(14)
C50 C49 H49 120.1
C48 C49 H49 120.1
C49 C50 C51 120.09(15)
C49 C50 H50 120.0
C51 C50 H50 120.0
C46 C51 C50 120.88(14)
C46 C51 H51 119.6
C50 C51 H51 119.6
C53 C52 C57 118.64(14)
C53 C52 C45 120.88(13)
C57 C52 C45 120.48(13)
C52 C53 C54 120.97(15)
C52 C53 H53 119.5
C54 C53 H53 119.5
C55 C54 C53 120.14(16)
C55 C54 H54 119.9
C53 C54 H54 119.9
C54 C55 C56 119.53(15)
C54 C55 H55 120.2
C56 C55 H55 120.2
C55 C56 C57 120.28(15)
C55 C56 H56 119.9
C57 C56 H56 119.9
C52 C57 C56 120.40(16)
C52 C57 H57 119.8
C56 C57 H57 119.8
C35 C34 C33 107.94(12)
C35 C34 Fe2 69.98(8)
C33 C34 Fe2 69.20(8)
C35 C34 H34 126.0
C33 C34 H34 126.0
Fe2 C34 H34 126.4
C34 C35 C36 108.35(12)
C34 C35 Fe2 69.52(8)
C36 C35 Fe2 69.43(8)
C34 C35 H35 125.8
C36 C35 H35 125.8
Fe2 C35 H35 126.8
C35 C36 C32 108.95(12)
C35 C36 Fe2 69.81(8)
C32 C36 Fe2 69.23(8)
C35 C36 H36 125.5
C32 C36 H36 125.5
Fe2 C36 H36 127.0
C59 C58 C62 107.91(14)
C59 C58 Fe2 69.45(9)
C62 C58 Fe2 70.14(9)
C59 C58 H58 126.0
C62 C58 H58 126.0
Fe2 C58 H58 125.9
C58 C59 C60 108.27(14)
C58 C59 Fe2 69.87(9)
C60 C59 Fe2 70.24(9)
C58 C59 H59 125.9
C60 C59 H59 125.9
Fe2 C59 H59 125.6
C61 C60 C59 107.60(14)
C61 C60 Fe2 70.07(8)
C59 C60 Fe2 68.90(8)
C61 C60 H60 126.2
C59 C60 H60 126.2
Fe2 C60 H60 126.4
C60 C61 C62 108.06(13)
C60 C61 Fe2 69.54(8)
C62 C61 Fe2 69.45(8)
C60 C61 H61 126.0
C62 C61 H61 126.0
Fe2 C61 H61 126.6
C58 C62 C61 108.17(14)
C58 C62 Fe2 69.31(9)
C61 C62 Fe2 70.08(9)
C58 C62 H62 125.9
C61 C62 H62 125.9
Fe2 C62 H62 126.3
C64A C63 H63A 109.5
C64A C63 H63B 109.5
H63A C63 H63B 109.5
C64A C63 H63C 109.5
H63A C63 H63C 109.5
H63B C63 H63C 109.5
C64B C63 H63D 109.3
C64B C63 H63E 109.4
H63D C63 H63E 109.5
C64B C63 H63F 109.7
H63D C63 H63F 109.5
H63E C63 H63F 109.5
C63 C64A C65A 114.3(2)
C63 C64A H64A 108.7
C65A C64A H64A 108.7
C63 C64A H64B 108.7
C65A C64A H64B 108.7
H64A C64A H64B 107.6
C64A C65A C66 112.40(17)
C64A C65A H65A 109.1
C66 C65A H65A 109.1
C64A C65A H65B 109.1
C66 C65A H65B 109.1
H65A C65A H65B 107.9
C65B C64B C63 111.6(6)
C65B C64B H64C 109.3
C63 C64B H64C 109.3
C65B C64B H64D 109.3
C63 C64B H64D 109.3
H64C C64B H64D 108.0
C64B C65B C66 99.1(5)
C64B C65B H65C 112.0
C66 C65B H65C 112.0
C64B C65B H65D 112.0
C66 C65B H65D 112.0
H65C C65B H65D 109.6
C67 C66 C65A 108.69(17)
C67 C66 C65B 133.9(3)
C67 C66 H66A 110.0
C65A C66 H66A 110.0
C67 C66 H66B 110.0
C65A C66 H66B 110.0
H66A C66 H66B 108.3
C67 C66 H66C 103.9
C65B C66 H66C 103.8
C67 C66 H66D 103.6
C65B C66 H66D 103.6
C66 C67 H67A 109.5
C66 C67 H67B 109.5
H67A C67 H67B 109.5
C66 C67 H67C 109.5
H67A C67 H67C 109.5
H67B C67 H67C 109.5
C66 C67 H67D 109.5
C66 C67 H67E 109.3
H67D C67 H67E 109.5
C66 C67 H67F 109.6
H67D C67 H67F 109.5
H67E C67 H67F 109.5

loop_
_geom_bond_atom_site_label_1
_geom_bond_atom_site_label_2
_geom_bond_distance
Fe1 C27 2.0340(15)
Fe1 C28 2.0391(15)
Fe1 C2 2.0396(13)
Fe1 C1 2.0406(13)
Fe1 C3 2.0438(14)
Fe1 C5 2.0463(14)
Fe1 C4 2.0481(14)
Fe1 C31 2.0529(14)
Fe1 C29 2.0553(14)
Fe1 C30 2.0567(14)
C1 C5 1.4367(19)
C1 C2 1.4492(18)
C1 C6 1.462(2)
C6 N1 1.2741(19)
C6 O1 1.3593(16)
O1 C7 1.4884(18)
C7 C10 1.517(2)
C7 C9 1.525(2)
C7 C8 1.548(2)
C9 H9A 0.9800
C9 H9B 0.9800
C9 H9C 0.9800
C10 H10A 0.9800
C10 H10B 0.9800
C10 H10C 0.9800
C8 N1 1.4756(18)
C8 C11 1.535(2)
C8 H8 1.0000
C11 C12 1.532(2)
C11 C13 1.534(2)
C11 H11 1.0000
C12 H12A 0.9800
C12 H12B 0.9800
C12 H12C 0.9800
C13 H13A 0.9800
C13 H13B 0.9800
C13 H13C 0.9800
C2 C3 1.428(2)
C2 C14 1.5247(18)
C14 O2 1.4231(16)
C14 C21 1.5347(18)
C14 C15 1.5481(18)
O2 H2 0.8400
C15 C20 1.393(2)
C15 C16 1.3977(19)
C16 C17 1.388(2)
C16 H16 0.9500
C17 C18 1.395(2)
C17 H17 0.9500
C18 C19 1.382(2)
C18 H18 0.9500
C19 C20 1.394(2)
C19 H19 0.9500
C20 H20 0.9500
C21 C26 1.391(2)
C21 C22 1.3946(19)
C22 C23 1.390(2)
C22 H22 0.9500
C23 C24 1.385(2)
C23 H23 0.9500
C24 C25 1.388(2)
C24 H24 0.9500
C25 C26 1.390(2)
C25 H25 0.9500
C26 H26 0.9500
C3 C4 1.4273(19)
C3 H3 0.9500
C4 C5 1.421(2)
C4 H4A 0.9500
C5 H5 0.9500
C27 C28 1.420(2)
C27 C31 1.422(2)
C27 H27 0.9500
C28 C29 1.417(2)
C28 H28 0.9500
C29 C30 1.422(2)
C29 H29 0.9500
C30 C31 1.422(2)
C30 H30 0.9500
C31 H31 0.9500
Fe2 C59 2.0352(15)
Fe2 C32 2.0383(13)
Fe2 C33 2.0394(13)
Fe2 C58 2.0407(15)
Fe2 C34 2.0438(14)
Fe2 C36 2.0449(14)
Fe2 C35 2.0499(14)
Fe2 C62 2.0516(15)
Fe2 C60 2.0529(14)
Fe2 C61 2.0599(14)
C32 C36 1.431(2)
C32 C33 1.4481(19)
C32 C45 1.5240(18)
C37 N2 1.2745(18)
C37 O3 1.3589(16)
C37 C33 1.459(2)
O3 C38 1.4825(17)
C38 C41 1.516(2)
C38 C40 1.520(2)
C38 C39 1.551(2)
C40 H40A 0.9800
C40 H40B 0.9800
C40 H40C 0.9800
C41 H41A 0.9800
C41 H41B 0.9800
C41 H41C 0.9800
C39 N2 1.4725(18)
C39 C42 1.538(2)
C39 H39 1.0000
C42 C44 1.527(2)
C42 C43 1.533(2)
C42 H42 1.0000
C43 H43A 0.9800
C43 H43B 0.9800
C43 H43C 0.9800
C44 H44A 0.9800
C44 H44B 0.9800
C44 H44C 0.9800
C33 C34 1.4389(19)
C45 O4 1.4261(16)
C45 C52 1.5312(18)
C45 C46 1.5457(18)
O4 H4 0.8400
C46 C51 1.388(2)
C46 C47 1.4005(19)
C47 C48 1.387(2)
C47 H47 0.9500
C48 C49 1.392(2)
C48 H48 0.9500
C49 C50 1.381(2)
C49 H49 0.9500
C50 C51 1.397(2)
C50 H50 0.9500
C51 H51 0.9500
C52 C53 1.385(2)
C52 C57 1.392(2)
C53 C54 1.390(2)
C53 H53 0.9500
C54 C55 1.383(3)
C54 H54 0.9500
C55 C56 1.383(3)
C55 H55 0.9500
C56 C57 1.395(2)
C56 H56 0.9500
C57 H57 0.9500
C34 C35 1.417(2)
C34 H34 0.9500
C35 C36 1.4261(19)
C35 H35 0.9500
C36 H36 0.9500
C58 C59 1.417(2)
C58 C62 1.418(2)
C58 H58 0.9500
C59 C60 1.427(2)
C59 H59 0.9500
C60 C61 1.420(2)
C60 H60 0.9500
C61 C62 1.422(2)
C61 H61 0.9500
C62 H62 0.9500
C63 C64A 1.493(3)
C63 C64B 1.594(8)
C63 H63A 0.9800
C63 H63B 0.9800
C63 H63C 0.9800
C63 H63D 0.9800
C63 H63E 0.9801
C63 H63F 0.9800
C64A C65A 1.513(3)
C64A H64A 0.9900
C64A H64B 0.9900
C65A C66 1.538(3)
C65A H65A 0.9900
C65A H65B 0.9900
C64B C65B 1.506(11)
C64B H64C 0.9900
C64B H64D 0.9900
C65B C66 1.633(7)
C65B H65C 0.9900
C65B H65D 0.9900
C66 C67 1.492(3)
C66 H66A 0.9900
C66 H66B 0.9900
C66 H66C 0.9901
C66 H66D 0.9900
C67 H67A 0.9800
C67 H67B 0.9800
C67 H67C 0.9800
C67 H67D 0.9801
C67 H67E 0.9800
C67 H67F 0.9801

loop_
_geom_hbond_atom_site_label_D
_geom_hbond_atom_site_label_H
_geom_hbond_atom_site_label_A
_geom_hbond_distance_DH
_geom_hbond_distance_HA
_geom_hbond_distance_DA
_geom_hbond_angle_DHA
O4 H4 N2 0.84 1.85 2.6570(15) 160.3
O2 H2 N1 0.84 1.84 2.6375(15) 157.0

loop_
_geom_torsion_atom_site_label_1
_geom_torsion_atom_site_label_2
_geom_torsion_atom_site_label_3
_geom_torsion_atom_site_label_4
_geom_torsion
C27 Fe1 C1 C5 -167.05(12)
C28 Fe1 C1 C5 154.81(9)
C2 Fe1 C1 C5 -120.01(12)
C3 Fe1 C1 C5 -81.58(9)
C4 Fe1 C1 C5 -37.63(8)
C31 Fe1 C1 C5 28.9(3)
C29 Fe1 C1 C5 110.91(9)
C30 Fe1 C1 C5 69.33(11)
C27 Fe1 C1 C2 -47.04(16)
C28 Fe1 C1 C2 -85.19(10)
C3 Fe1 C1 C2 38.42(8)
C5 Fe1 C1 C2 120.01(12)
C4 Fe1 C1 C2 82.38(9)
C31 Fe1 C1 C2 149.0(3)
C29 Fe1 C1 C2 -129.09(9)
C30 Fe1 C1 C2 -170.66(9)
C27 Fe1 C1 C6 73.70(18)
C28 Fe1 C1 C6 35.55(14)
C2 Fe1 C1 C6 120.74(16)
C3 Fe1 C1 C6 159.16(14)
C5 Fe1 C1 C6 -119.25(15)
C4 Fe1 C1 C6 -156.88(14)
C31 Fe1 C1 C6 -90.3(3)
C29 Fe1 C1 C6 -8.35(14)
C30 Fe1 C1 C6 -49.92(15)
C5 C1 C6 N1 -175.90(14)
C2 C1 C6 N1 8.1(2)
Fe1 C1 C6 N1 -84.16(17)
C5 C1 C6 O1 8.75(19)
C2 C1 C6 O1 -167.26(12)
Fe1 C1 C6 O1 100.49(14)
N1 C6 O1 C7 10.33(16)
C1 C6 O1 C7 -173.91(11)
C6 O1 C7 C10 -139.98(12)
C6 O1 C7 C9 99.27(12)
C6 O1 C7 C8 -20.28(13)
O1 C7 C8 N1 22.97(13)
C10 C7 C8 N1 137.45(13)
C9 C7 C8 N1 -89.98(14)
O1 C7 C8 C11 147.80(12)
C10 C7 C8 C11 -97.72(15)
C9 C7 C8 C11 34.85(18)
N1 C8 C11 C12 -52.28(15)
C7 C8 C11 C12 -172.42(12)
N1 C8 C11 C13 -173.72(12)
C7 C8 C11 C13 66.15(17)
O1 C6 N1 C8 5.67(17)
C1 C6 N1 C8 -169.63(12)
C11 C8 N1 C6 -147.30(12)
C7 C8 N1 C6 -18.32(14)
C5 C1 C2 C3 -1.17(15)
C6 C1 C2 C3 175.39(12)
Fe1 C1 C2 C3 -59.94(9)
C5 C1 C2 C14 -173.58(12)
C6 C1 C2 C14 3.0(2)
Fe1 C1 C2 C14 127.64(13)
C5 C1 C2 Fe1 58.78(9)
C6 C1 C2 Fe1 -124.66(14)
C27 Fe1 C2 C3 -85.01(9)
C28 Fe1 C2 C3 -128.56(9)
C1 Fe1 C2 C3 117.84(11)
C5 Fe1 C2 C3 80.46(9)
C4 Fe1 C2 C3 36.99(8)
C31 Fe1 C2 C3 -49.59(14)
C29 Fe1 C2 C3 -168.12(8)
C30 Fe1 C2 C3 161.4(3)
C27 Fe1 C2 C1 157.15(9)
C28 Fe1 C2 C1 113.60(9)
C3 Fe1 C2 C1 -117.84(11)
C5 Fe1 C2 C1 -37.38(8)
C4 Fe1 C2 C1 -80.85(8)
C31 Fe1 C2 C1 -167.43(11)
C29 Fe1 C2 C1 74.04(10)
C30 Fe1 C2 C1 43.6(3)
C27 Fe1 C2 C14 35.64(16)
C28 Fe1 C2 C14 -7.91(15)
C1 Fe1 C2 C14 -121.51(17)
C3 Fe1 C2 C14 120.65(17)
C5 Fe1 C2 C14 -158.89(15)
C4 Fe1 C2 C14 157.65(15)
C31 Fe1 C2 C14 71.06(19)
C29 Fe1 C2 C14 -47.47(16)
C30 Fe1 C2 C14 -78.0(3)
C3 C2 C14 O2 137.77(13)
C1 C2 C14 O2 -51.21(17)
Fe1 C2 C14 O2 43.36(17)
C3 C2 C14 C21 19.98(18)
C1 C2 C14 C21 -169.01(12)
Fe1 C2 C14 C21 -74.44(16)
C3 C2 C14 C15 -101.65(15)
C1 C2 C14 C15 69.37(17)
Fe1 C2 C14 C15 163.94(11)
O2 C14 C15 C20 136.38(14)
C2 C14 C15 C20 14.18(18)
C21 C14 C15 C20 -108.22(15)
O2 C14 C15 C16 -42.96(16)
C2 C14 C15 C16 -165.16(13)
C21 C14 C15 C16 72.44(16)
C20 C15 C16 C17 -1.4(2)
C14 C15 C16 C17 177.98(13)
C15 C16 C17 C18 -0.1(2)
C16 C17 C18 C19 1.1(2)
C17 C18 C19 C20 -0.6(3)
C16 C15 C20 C19 1.9(2)
C14 C15 C20 C19 -177.42(15)
C18 C19 C20 C15 -1.0(3)
O2 C14 C21 C26 156.70(12)
C2 C14 C21 C26 -81.85(15)
C15 C14 C21 C26 39.11(17)
O2 C14 C21 C22 -22.06(16)
C2 C14 C21 C22 99.39(14)
C15 C14 C21 C22 -139.65(13)
C26 C21 C22 C23 -2.0(2)
C14 C21 C22 C23 176.80(12)
C21 C22 C23 C24 0.6(2)
C22 C23 C24 C25 1.3(2)
C23 C24 C25 C26 -1.9(2)
C24 C25 C26 C21 0.5(2)
C22 C21 C26 C25 1.4(2)
C14 C21 C26 C25 -177.36(13)
C1 C2 C3 C4 1.00(15)
C14 C2 C3 C4 173.51(12)
Fe1 C2 C3 C4 -58.65(9)
C1 C2 C3 Fe1 59.65(9)
C14 C2 C3 Fe1 -127.84(13)
C27 Fe1 C3 C4 -128.09(9)
C28 Fe1 C3 C4 -167.25(9)
C2 Fe1 C3 C4 120.59(11)
C1 Fe1 C3 C4 81.55(9)
C5 Fe1 C3 C4 37.24(8)
C31 Fe1 C3 C4 -85.34(9)
C29 Fe1 C3 C4 170.8(3)
C30 Fe1 C3 C4 -53.10(14)
C27 Fe1 C3 C2 111.32(8)
C28 Fe1 C3 C2 72.16(10)
C1 Fe1 C3 C2 -39.04(7)
C5 Fe1 C3 C2 -83.34(8)
C4 Fe1 C3 C2 -120.59(11)
C31 Fe1 C3 C2 154.07(8)
C29 Fe1 C3 C2 50.2(3)
C30 Fe1 C3 C2 -173.68(10)
C2 C3 C4 C5 -0.47(16)
Fe1 C3 C4 C5 -58.89(10)
C2 C3 C4 Fe1 58.42(9)
C27 Fe1 C4 C5 -169.26(8)
C28 Fe1 C4 C5 166.1(2)
C2 Fe1 C4 C5 82.84(9)
C1 Fe1 C4 C5 38.12(8)
C3 Fe1 C4 C5 119.93(12)
C31 Fe1 C4 C5 -129.80(8)
C29 Fe1 C4 C5 -56.27(15)
C30 Fe1 C4 C5 -87.67(9)
C27 Fe1 C4 C3 70.81(10)
C28 Fe1 C4 C3 46.2(3)
C2 Fe1 C4 C3 -37.09(8)
C1 Fe1 C4 C3 -81.80(8)
C5 Fe1 C4 C3 -119.93(12)
C31 Fe1 C4 C3 110.27(9)
C29 Fe1 C4 C3 -176.20(11)
C30 Fe1 C4 C3 152.40(8)
C3 C4 C5 C1 -0.27(16)
Fe1 C4 C5 C1 -59.03(9)
C3 C4 C5 Fe1 58.76(10)
C2 C1 C5 C4 0.89(15)
C6 C1 C5 C4 -175.73(12)
Fe1 C1 C5 C4 59.38(10)
C2 C1 C5 Fe1 -58.49(9)
C6 C1 C5 Fe1 124.89(13)
C27 Fe1 C5 C4 36.0(3)
C28 Fe1 C5 C4 -172.86(11)
C2 Fe1 C5 C4 -81.32(9)
C1 Fe1 C5 C4 -119.09(12)
C3 Fe1 C5 C4 -37.44(8)
C31 Fe1 C5 C4 68.60(10)
C29 Fe1 C5 C4 152.23(8)
C30 Fe1 C5 C4 109.41(9)
C27 Fe1 C5 C1 155.1(2)
C28 Fe1 C5 C1 -53.77(15)
C2 Fe1 C5 C1 37.77(8)
C3 Fe1 C5 C1 81.65(9)
C4 Fe1 C5 C1 119.09(12)
C31 Fe1 C5 C1 -172.31(8)
C29 Fe1 C5 C1 -88.68(9)
C30 Fe1 C5 C1 -131.50(8)
C2 Fe1 C27 C28 -88.30(10)
C1 Fe1 C27 C28 -55.49(16)
C3 Fe1 C27 C28 -131.19(9)
C5 Fe1 C27 C28 160.1(2)
C4 Fe1 C27 C28 -171.26(8)
C31 Fe1 C27 C28 119.19(13)
C29 Fe1 C27 C28 37.80(9)
C30 Fe1 C27 C28 81.52(10)
C28 Fe1 C27 C31 -119.19(13)
C2 Fe1 C27 C31 152.50(9)
C1 Fe1 C27 C31 -174.69(11)
C3 Fe1 C27 C31 109.62(9)
C5 Fe1 C27 C31 40.9(3)
C4 Fe1 C27 C31 69.54(11)
C29 Fe1 C27 C31 -81.39(9)
C30 Fe1 C27 C31 -37.68(9)
C31 C27 C28 C29 -0.11(16)
Fe1 C27 C28 C29 -60.12(10)
C31 C27 C28 Fe1 60.02(10)
C27 Fe1 C28 C29 118.79(13)
C2 Fe1 C28 C29 -132.18(9)
C1 Fe1 C28 C29 -87.93(10)
C3 Fe1 C28 C29 -173.30(8)
C5 Fe1 C28 C29 -50.43(16)
C4 Fe1 C28 C29 149.4(2)
C31 Fe1 C28 C29 81.06(9)
C30 Fe1 C28 C29 37.38(9)
C2 Fe1 C28 C27 109.03(9)
C1 Fe1 C28 C27 153.28(8)
C3 Fe1 C28 C27 67.91(11)
C5 Fe1 C28 C27 -169.22(11)
C4 Fe1 C28 C27 30.6(3)
C31 Fe1 C28 C27 -37.73(9)
C29 Fe1 C28 C27 -118.79(13)
C30 Fe1 C28 C27 -81.41(10)
C27 C28 C29 C30 0.38(16)
Fe1 C28 C29 C30 -59.14(10)
C27 C28 C29 Fe1 59.51(10)
C27 Fe1 C29 C28 -38.09(9)
C2 Fe1 C29 C28 68.42(11)
C1 Fe1 C29 C28 111.42(9)
C3 Fe1 C29 C28 26.7(3)
C5 Fe1 C29 C28 156.07(9)
C4 Fe1 C29 C28 -165.69(11)
C31 Fe1 C29 C28 -82.11(10)
C30 Fe1 C29 C28 -119.63(13)
C27 Fe1 C29 C30 81.54(10)
C28 Fe1 C29 C30 119.63(13)
C2 Fe1 C29 C30 -171.95(8)
C1 Fe1 C29 C30 -128.95(9)
C3 Fe1 C29 C30 146.3(3)
C5 Fe1 C29 C30 -84.29(10)
C4 Fe1 C29 C30 -46.06(16)
C31 Fe1 C29 C30 37.52(9)
C28 C29 C30 C31 -0.51(16)
Fe1 C29 C30 C31 -59.21(10)
C28 C29 C30 Fe1 58.71(10)
C27 Fe1 C30 C31 37.90(9)
C28 Fe1 C30 C31 82.01(10)
C2 Fe1 C30 C31 155.7(3)
C1 Fe1 C30 C31 -167.36(9)
C3 Fe1 C30 C31 -48.07(15)
C5 Fe1 C30 C31 -126.95(9)
C4 Fe1 C30 C31 -83.74(10)
C29 Fe1 C30 C31 119.43(13)
C27 Fe1 C30 C29 -81.53(10)
C28 Fe1 C30 C29 -37.43(9)
C2 Fe1 C30 C29 36.2(4)
C1 Fe1 C30 C29 73.21(11)
C3 Fe1 C30 C29 -167.51(10)
C5 Fe1 C30 C29 113.62(9)
C4 Fe1 C30 C29 156.83(9)
C31 Fe1 C30 C29 -119.43(13)
C29 C30 C31 C27 0.44(16)
Fe1 C30 C31 C27 -58.84(10)
C29 C30 C31 Fe1 59.28(10)
C28 C27 C31 C30 -0.21(16)
Fe1 C27 C31 C30 59.46(10)
C28 C27 C31 Fe1 -59.66(10)
C27 Fe1 C31 C30 -119.03(13)
C28 Fe1 C31 C30 -81.22(10)
C2 Fe1 C31 C30 -171.83(11)
C1 Fe1 C31 C30 49.4(3)
C3 Fe1 C31 C30 154.73(9)
C5 Fe1 C31 C30 73.04(11)
C4 Fe1 C31 C30 112.09(9)
C29 Fe1 C31 C30 -37.50(9)
C28 Fe1 C31 C27 37.81(9)
C2 Fe1 C31 C27 -52.80(15)
C1 Fe1 C31 C27 168.4(3)
C3 Fe1 C31 C27 -86.24(10)
C5 Fe1 C31 C27 -167.93(9)
C4 Fe1 C31 C27 -128.88(9)
C29 Fe1 C31 C27 81.53(10)
C30 Fe1 C31 C27 119.03(13)
C59 Fe2 C32 C36 -85.11(10)
C33 Fe2 C32 C36 117.81(11)
C58 Fe2 C32 C36 -128.32(9)
C34 Fe2 C32 C36 80.24(9)
C35 Fe2 C32 C36 36.90(8)
C62 Fe2 C32 C36 -168.07(9)
C60 Fe2 C32 C36 -50.19(15)
C61 Fe2 C32 C36 162.4(3)
C59 Fe2 C32 C33 157.08(9)
C58 Fe2 C32 C33 113.87(9)
C34 Fe2 C32 C33 -37.57(8)
C36 Fe2 C32 C33 -117.81(11)
C35 Fe2 C32 C33 -80.91(8)
C62 Fe2 C32 C33 74.12(10)
C60 Fe2 C32 C33 -168.00(11)
C61 Fe2 C32 C33 44.6(3)
C59 Fe2 C32 C45 34.71(16)
C33 Fe2 C32 C45 -122.37(17)
C58 Fe2 C32 C45 -8.50(15)
C34 Fe2 C32 C45 -159.93(15)
C36 Fe2 C32 C45 119.82(17)
C35 Fe2 C32 C45 156.72(15)
C62 Fe2 C32 C45 -48.25(16)
C60 Fe2 C32 C45 69.6(2)
C61 Fe2 C32 C45 -77.8(3)
N2 C37 O3 C38 10.52(16)
C33 C37 O3 C38 -172.04(11)
C37 O3 C38 C41 -138.86(12)
C37 O3 C38 C40 100.82(13)
C37 O3 C38 C39 -18.85(13)
O3 C38 C39 N2 20.67(13)
C41 C38 C39 N2 135.21(13)
C40 C38 C39 N2 -92.09(14)
O3 C38 C39 C42 145.22(12)
C41 C38 C39 C42 -100.24(16)
C40 C38 C39 C42 32.47(18)
N2 C39 C42 C44 -174.79(13)
C38 C39 C42 C44 65.26(17)
N2 C39 C42 C43 -53.12(16)
C38 C39 C42 C43 -173.06(13)
O3 C37 N2 C39 3.91(17)
C33 C37 N2 C39 -173.21(13)
C42 C39 N2 C37 -144.22(12)
C38 C39 N2 C37 -15.77(15)
C36 C32 C33 C34 -1.21(15)
C45 C32 C33 C34 -172.85(13)
Fe2 C32 C33 C34 58.79(9)
C36 C32 C33 C37 176.31(13)
C45 C32 C33 C37 4.7(2)
Fe2 C32 C33 C37 -123.69(14)
C36 C32 C33 Fe2 -60.00(9)
C45 C32 C33 Fe2 128.36(14)
N2 C37 C33 C34 -175.00(14)
O3 C37 C33 C34 7.83(19)
N2 C37 C33 C32 7.9(2)
O3 C37 C33 C32 -169.29(12)
N2 C37 C33 Fe2 -84.31(17)
O3 C37 C33 Fe2 98.53(13)
C59 Fe2 C33 C34 -167.33(13)
C32 Fe2 C33 C34 -119.80(12)
C58 Fe2 C33 C34 155.58(9)
C36 Fe2 C33 C34 -81.29(9)
C35 Fe2 C33 C34 -37.42(8)
C62 Fe2 C33 C34 111.94(9)
C60 Fe2 C33 C34 33.0(3)
C61 Fe2 C33 C34 70.65(11)
C59 Fe2 C33 C32 -47.53(17)
C58 Fe2 C33 C32 -84.62(10)
C34 Fe2 C33 C32 119.80(12)
C36 Fe2 C33 C32 38.51(8)
C35 Fe2 C33 C32 82.37(9)
C62 Fe2 C33 C32 -128.26(9)
C60 Fe2 C33 C32 152.8(3)
C61 Fe2 C33 C32 -169.55(9)
C59 Fe2 C33 C37 74.02(18)
C32 Fe2 C33 C37 121.55(15)
C58 Fe2 C33 C37 36.93(14)
C34 Fe2 C33 C37 -118.65(15)
C36 Fe2 C33 C37 160.06(13)
C35 Fe2 C33 C37 -156.08(13)
C62 Fe2 C33 C37 -6.72(14)
C60 Fe2 C33 C37 -85.7(3)
C61 Fe2 C33 C37 -48.00(15)
C36 C32 C45 O4 140.11(13)
C33 C32 C45 O4 -49.72(17)
Fe2 C32 C45 O4 45.88(17)
C36 C32 C45 C52 22.13(18)
C33 C32 C45 C52 -167.70(13)
Fe2 C32 C45 C52 -72.10(16)
C36 C32 C45 C46 -98.78(15)
C33 C32 C45 C46 71.39(17)
Fe2 C32 C45 C46 166.99(11)
O4 C45 C46 C51 133.57(14)
C32 C45 C46 C51 10.67(19)
C52 C45 C46 C51 -110.69(15)
O4 C45 C46 C47 -47.13(16)
C32 C45 C46 C47 -170.03(12)
C52 C45 C46 C47 68.61(16)
C51 C46 C47 C48 -0.7(2)
C45 C46 C47 C48 179.99(13)
C46 C47 C48 C49 -0.3(2)
C47 C48 C49 C50 0.8(2)
C48 C49 C50 C51 -0.3(3)
C47 C46 C51 C50 1.2(2)
C45 C46 C51 C50 -179.48(14)
C49 C50 C51 C46 -0.7(3)
O4 C45 C52 C53 155.47(12)
C32 C45 C52 C53 -82.72(15)
C46 C45 C52 C53 37.58(17)
O4 C45 C52 C57 -24.18(16)
C32 C45 C52 C57 97.63(15)
C46 C45 C52 C57 -142.07(13)
C57 C52 C53 C54 1.4(2)
C45 C52 C53 C54 -178.25(13)
C52 C53 C54 C55 0.5(2)
C53 C54 C55 C56 -1.9(2)
C54 C55 C56 C57 1.3(2)
C53 C52 C57 C56 -2.0(2)
C45 C52 C57 C56 177.70(13)
C55 C56 C57 C52 0.6(2)
C32 C33 C34 C35 0.91(15)
C37 C33 C34 C35 -176.68(13)
Fe2 C33 C34 C35 59.47(10)
C32 C33 C34 Fe2 -58.56(9)
C37 C33 C34 Fe2 123.85(13)
C59 Fe2 C34 C35 37.0(3)
C32 Fe2 C34 C35 -81.43(9)
C33 Fe2 C34 C35 -119.28(12)
C58 Fe2 C34 C35 -171.85(12)
C36 Fe2 C34 C35 -37.41(8)
C62 Fe2 C34 C35 153.35(8)
C60 Fe2 C34 C35 69.74(11)
C61 Fe2 C34 C35 110.53(9)
C59 Fe2 C34 C33 156.2(2)
C32 Fe2 C34 C33 37.86(8)
C58 Fe2 C34 C33 -52.57(16)
C36 Fe2 C34 C33 81.87(9)
C35 Fe2 C34 C33 119.28(12)
C62 Fe2 C34 C33 -87.37(9)
C60 Fe2 C34 C33 -170.98(9)
C61 Fe2 C34 C33 -130.18(9)
C33 C34 C35 C36 -0.26(16)
Fe2 C34 C35 C36 58.73(10)
C33 C34 C35 Fe2 -58.99(9)
C59 Fe2 C35 C34 -168.85(8)
C32 Fe2 C35 C34 82.80(9)
C33 Fe2 C35 C34 38.11(8)
C58 Fe2 C35 C34 164.7(2)
C36 Fe2 C35 C34 119.94(12)
C62 Fe2 C35 C34 -54.72(15)
C60 Fe2 C35 C34 -128.87(9)
C61 Fe2 C35 C34 -86.74(10)
C59 Fe2 C35 C36 71.21(10)
C32 Fe2 C35 C36 -37.14(8)
C33 Fe2 C35 C36 -81.83(9)
C58 Fe2 C35 C36 44.8(3)
C34 Fe2 C35 C36 -119.94(12)
C62 Fe2 C35 C36 -174.66(11)
C60 Fe2 C35 C36 111.19(9)
C61 Fe2 C35 C36 153.32(8)
C34 C35 C36 C32 -0.50(16)
Fe2 C35 C36 C32 58.28(9)
C34 C35 C36 Fe2 -58.78(10)
C33 C32 C36 C35 1.05(15)
C45 C32 C36 C35 172.93(12)
Fe2 C32 C36 C35 -58.63(9)
C33 C32 C36 Fe2 59.68(9)
C45 C32 C36 Fe2 -128.44(13)
C59 Fe2 C36 C35 -127.84(9)
C32 Fe2 C36 C35 120.64(12)
C33 Fe2 C36 C35 81.61(9)
C58 Fe2 C36 C35 -167.28(9)
C34 Fe2 C36 C35 37.18(8)
C62 Fe2 C36 C35 168.0(3)
C60 Fe2 C36 C35 -84.92(10)
C61 Fe2 C36 C35 -52.53(15)
C59 Fe2 C36 C32 111.52(9)
C33 Fe2 C36 C32 -39.02(8)
C58 Fe2 C36 C32 72.08(10)
C34 Fe2 C36 C32 -83.45(8)
C35 Fe2 C36 C32 -120.64(12)
C62 Fe2 C36 C32 47.4(3)
C60 Fe2 C36 C32 154.44(8)
C61 Fe2 C36 C32 -173.16(10)
C32 Fe2 C58 C59 110.05(9)
C33 Fe2 C58 C59 154.10(9)
C34 Fe2 C58 C59 -169.05(11)
C36 Fe2 C58 C59 68.97(11)
C35 Fe2 C58 C59 33.0(3)
C62 Fe2 C58 C59 -118.99(13)
C60 Fe2 C58 C59 -37.89(9)
C61 Fe2 C58 C59 -81.49(10)
C59 Fe2 C58 C62 118.99(13)
C32 Fe2 C58 C62 -130.96(9)
C33 Fe2 C58 C62 -86.91(10)
C34 Fe2 C58 C62 -50.06(16)
C36 Fe2 C58 C62 -172.04(9)
C35 Fe2 C58 C62 152.0(2)
C60 Fe2 C58 C62 81.09(10)
C61 Fe2 C58 C62 37.50(9)
C62 C58 C59 C60 0.15(16)
Fe2 C58 C59 C60 59.99(10)
C62 C58 C59 Fe2 -59.84(10)
C32 Fe2 C59 C58 -87.10(10)
C33 Fe2 C59 C58 -53.90(17)
C34 Fe2 C59 C58 160.4(2)
C36 Fe2 C59 C58 -130.19(9)
C35 Fe2 C59 C58 -170.38(8)
C62 Fe2 C59 C58 37.76(9)
C60 Fe2 C59 C58 119.11(13)
C61 Fe2 C59 C58 81.49(10)
C32 Fe2 C59 C60 153.79(9)
C33 Fe2 C59 C60 -173.00(12)
C58 Fe2 C59 C60 -119.11(13)
C34 Fe2 C59 C60 41.3(3)
C36 Fe2 C59 C60 110.71(10)
C35 Fe2 C59 C60 70.51(11)
C62 Fe2 C59 C60 -81.35(10)
C61 Fe2 C59 C60 -37.61(10)
C58 C59 C60 C61 -0.13(16)
Fe2 C59 C60 C61 59.62(10)
C58 C59 C60 Fe2 -59.76(10)
C59 Fe2 C60 C61 -118.98(14)
C32 Fe2 C60 C61 -170.49(11)
C33 Fe2 C60 C61 46.5(3)
C58 Fe2 C60 C61 -81.25(10)
C34 Fe2 C60 C61 73.30(11)
C36 Fe2 C60 C61 155.36(9)
C35 Fe2 C60 C61 112.71(10)
C62 Fe2 C60 C61 -37.47(9)
C32 Fe2 C60 C59 -51.51(17)
C33 Fe2 C60 C59 165.5(2)
C58 Fe2 C60 C59 37.74(10)
C34 Fe2 C60 C59 -167.72(10)
C36 Fe2 C60 C59 -85.65(11)
C35 Fe2 C60 C59 -128.31(10)
C62 Fe2 C60 C59 81.52(11)
C61 Fe2 C60 C59 118.98(14)
C59 C60 C61 C62 0.06(17)
Fe2 C60 C61 C62 58.95(10)
C59 C60 C61 Fe2 -58.89(10)
C59 Fe2 C61 C60 38.03(10)
C32 Fe2 C61 C60 155.2(3)
C33 Fe2 C61 C60 -167.50(9)
C58 Fe2 C61 C60 81.99(10)
C34 Fe2 C61 C60 -126.58(9)
C36 Fe2 C61 C60 -47.98(16)
C35 Fe2 C61 C60 -83.53(10)
C62 Fe2 C61 C60 119.55(13)
C59 Fe2 C61 C62 -81.52(10)
C32 Fe2 C61 C62 35.6(3)
C33 Fe2 C61 C62 72.95(11)
C58 Fe2 C61 C62 -37.56(10)
C34 Fe2 C61 C62 113.87(10)
C36 Fe2 C61 C62 -167.53(11)
C35 Fe2 C61 C62 156.92(9)
C60 Fe2 C61 C62 -119.55(13)
C59 C58 C62 C61 -0.11(17)
Fe2 C58 C62 C61 -59.52(10)
C59 C58 C62 Fe2 59.40(10)
C60 C61 C62 C58 0.03(17)
Fe2 C61 C62 C58 59.04(10)
C60 C61 C62 Fe2 -59.01(10)
C59 Fe2 C62 C58 -37.88(9)
C32 Fe2 C62 C58 69.24(11)
C33 Fe2 C62 C58 112.01(9)
C34 Fe2 C62 C58 156.48(9)
C36 Fe2 C62 C58 30.2(3)
C35 Fe2 C62 C58 -166.15(11)
C60 Fe2 C62 C58 -82.04(10)
C61 Fe2 C62 C58 -119.43(13)
C59 Fe2 C62 C61 81.55(10)
C32 Fe2 C62 C61 -171.33(8)
C33 Fe2 C62 C61 -128.56(9)
C58 Fe2 C62 C61 119.43(13)
C34 Fe2 C62 C61 -84.09(10)
C36 Fe2 C62 C61 149.7(3)
C35 Fe2 C62 C61 -46.72(17)
C60 Fe2 C62 C61 37.39(9)
C64B C63 C64A C65A -35.9(6)
C63 C64A C65A C66 177.6(2)
C64A C63 C64B C65B 42.1(5)
C63 C64B C65B C66 178.6(5)
C64A C65A C66 C67 -176.72(19)
C64A C65A C66 C65B 44.9(4)
C64B C65B C66 C67 -97.5(6)
C64B C65B C66 C65A -36.6(4)
